data_7017260
loop_
_publ_author_name
'Fischmann, Adam J.'
'Spiccia, Leone'

_publ_section_title
;
 Sodium thiosulfonate salts: Molecular and supramolecular structural
 features and solution radiolytic properties.
;
_journal_issue 45
_journal_name_full 'Dalton transactions (Cambridge, England : 2003)'
_journal_page_first 12310
_journal_page_last 12319
_journal_paper_doi 10.1039/c1dt10857c
_journal_volume 40
_journal_year 2011
_chemical_formula_sum 'C7 H7 Na O2 S2'
_chemical_formula_weight 210.24
_chemical_name_common 'Sodium p-toluenethiosulfonate'
_chemical_name_systematic
;
?
;
_space_group_IT_number 12
_symmetry_cell_setting monoclinic
_symmetry_space_group_name_Hall '-C 2y'
_symmetry_space_group_name_H-M 'C 1 2/m 1'
_atom_sites_solution_hydrogens geom
_atom_sites_solution_primary direct
_atom_sites_solution_secondary difmap
_cell_angle_alpha 90
_cell_angle_beta 94.058(4)
_cell_angle_gamma 90
_cell_formula_units_Z 4
_cell_length_a 7.2976(5)
_cell_length_b 9.6537(7)
_cell_length_c 12.7994(10)
_cell_measurement_reflns_used 84
_cell_measurement_temperature 123(2)
_cell_measurement_theta_max 27.5
_cell_measurement_theta_min 0
_cell_volume 899.44(11)
_computing_cell_refinement 'Apex II (Bruker, 2005)'
_computing_data_collection 'Apex II (Bruker, 2005)'
_computing_data_reduction 'Apex II (Bruker, 2005)'
_computing_structure_refinement 'SHELXL-97 (Sheldrick, 1997)'
_computing_structure_solution 'SHELXS-97 (Sheldrick, 1990)'
_diffrn_ambient_temperature 123(2)
_diffrn_measured_fraction_theta_full 0.999
_diffrn_measured_fraction_theta_max 0.996
_diffrn_measurement_device_type 'Bruker Apex II'
_diffrn_measurement_method 'Thin Slice Phi/Omega Scans'
_diffrn_radiation_monochromator graphite
_diffrn_radiation_type MoK\a
_diffrn_radiation_wavelength 0.71073
_diffrn_reflns_av_R_equivalents 0.0269
_diffrn_reflns_av_unetI/netI 0.0206
_diffrn_reflns_limit_h_max 10
_diffrn_reflns_limit_h_min -10
_diffrn_reflns_limit_k_max 13
_diffrn_reflns_limit_k_min -13
_diffrn_reflns_limit_l_max 18
_diffrn_reflns_limit_l_min -18
_diffrn_reflns_number 8368
_diffrn_reflns_theta_full 30
_diffrn_reflns_theta_max 30.58
_diffrn_reflns_theta_min 3.19
_diffrn_standards_decay_% 0.00
_diffrn_standards_number 316
_exptl_absorpt_coefficient_mu 0.591
_exptl_absorpt_correction_T_max 0.982
_exptl_absorpt_correction_T_min 0.899
_exptl_absorpt_correction_type empirical
_exptl_absorpt_process_details 'SADABS, (Sheldrick 1996)'
_exptl_crystal_colour colourless
_exptl_crystal_density_diffrn 1.553
_exptl_crystal_density_method 'not measured'
_exptl_crystal_description plate
_exptl_crystal_F_000 432
_exptl_crystal_size_max 0.25
_exptl_crystal_size_mid 0.15
_exptl_crystal_size_min 0.03
_refine_diff_density_max 0.495
_refine_diff_density_min -0.34
_refine_diff_density_rms 0.063
_refine_ls_extinction_method none
_refine_ls_goodness_of_fit_ref 1.24
_refine_ls_hydrogen_treatment constr
_refine_ls_matrix_type full
_refine_ls_number_parameters 64
_refine_ls_number_reflns 1456
_refine_ls_number_restraints 0
_refine_ls_restrained_S_all 1.24
_refine_ls_R_factor_all 0.0372
_refine_ls_R_factor_gt 0.0352
_refine_ls_shift/su_max 0
_refine_ls_shift/su_mean 0
_refine_ls_structure_factor_coef Fsqd
_refine_ls_weighting_details 'calc w=1/[\s^2^(Fo^2^)+(0.0158P)^2^+1.5496P] where P=(Fo^2^+2Fc^2^)/3'
_refine_ls_weighting_scheme calc
_refine_ls_wR_factor_gt 0.0726
_refine_ls_wR_factor_ref 0.0734
_reflns_number_gt 1405
_reflns_number_total 1456
_reflns_threshold_expression >2sigma(I)
_cod_data_source_file c1dt10857c.txt
_cod_data_source_block 1
_cod_original_sg_symbol_H-M C2/m
_cod_database_code 7017260

loop_
_symmetry_equiv_pos_as_xyz
'x, y, z'
'-x, y, -z'
'x+1/2, y+1/2, z'
'-x+1/2, y+1/2, -z'
'-x, -y, -z'
'x, -y, z'
'-x+1/2, -y+1/2, -z'
'x+1/2, -y+1/2, z'

loop_
_atom_site_label
_atom_site_type_symbol
_atom_site_fract_x
_atom_site_fract_y
_atom_site_fract_z
_atom_site_U_iso_or_equiv
_atom_site_adp_type
_atom_site_occupancy
_atom_site_symmetry_multiplicity
_atom_site_calc_flag
_atom_site_refinement_flags
S1 S 0.01864(7) 0 0.17940(5) 0.01739(13) Uani 1 2 d S
S2 S -0.23700(7) 0 0.12343(4) 0.01214(11) Uani 1 2 d S
Na1 Na -0.5 -0.27992(9) 0 0.01575(18) Uani 1 2 d S
O1 O -0.27838(15) -0.12708(12) 0.06394(9) 0.0184(2) Uani 1 1 d .
C5 C -0.7833(4) 0 0.4576(2) 0.0420(8) Uani 1 2 d S
H5A H -0.8067 0.0953 0.4794 0.063 Uiso 0.5 1 calc PR
H5B H -0.7409 -0.0551 0.5189 0.063 Uiso 0.5 1 calc PR
H5C H -0.8968 -0.0402 0.4252 0.063 Uiso 0.5 1 calc PR
C1 C -0.3865(3) 0 0.22618(16) 0.0140(4) Uani 1 2 d S
C2 C -0.4470(2) -0.12510(17) 0.26500(13) 0.0190(3) Uani 1 1 d .
H2 H -0.4028 -0.2104 0.2395 0.023 Uiso 1 1 calc R
C3 C -0.5726(2) -0.1239(2) 0.34146(13) 0.0258(4) Uani 1 1 d .
H3 H -0.6146 -0.2092 0.3681 0.031 Uiso 1 1 calc R
C4 C -0.6383(3) 0 0.37977(19) 0.0269(5) Uani 1 2 d S

loop_
_atom_site_aniso_label
_atom_site_aniso_U_11
_atom_site_aniso_U_22
_atom_site_aniso_U_33
_atom_site_aniso_U_23
_atom_site_aniso_U_13
_atom_site_aniso_U_12
S1 0.0119(2) 0.0161(2) 0.0239(3) 0 -0.00052(19) 0
S2 0.0109(2) 0.0099(2) 0.0159(2) 0 0.00271(17) 0
Na1 0.0106(4) 0.0138(4) 0.0230(4) 0 0.0026(3) 0
O1 0.0158(5) 0.0173(5) 0.0223(6) -0.0073(4) 0.0035(4) -0.0036(4)
C5 0.0200(12) 0.085(3) 0.0219(13) 0 0.0086(10) 0
C1 0.0117(9) 0.0155(9) 0.0148(9) 0 0.0020(7) 0
C2 0.0197(7) 0.0175(7) 0.0198(7) 0.0017(6) 0.0023(6) -0.0034(6)
C3 0.0201(7) 0.0365(10) 0.0209(8) 0.0051(7) 0.0024(6) -0.0106(7)
C4 0.0123(10) 0.0529(17) 0.0156(10) 0 0.0017(8) 0

loop_
_atom_type_symbol
_atom_type_description
_atom_type_scat_dispersion_real
_atom_type_scat_dispersion_imag
_atom_type_scat_source
C C 0.0033 0.0016 'International Tables Vol C Tables 4.2.6.8 and 6.1.1.4'
H H 0 0 'International Tables Vol C Tables 4.2.6.8 and 6.1.1.4'
O O 0.0106 0.006 'International Tables Vol C Tables 4.2.6.8 and 6.1.1.4'
Na Na 0.0362 0.0249 'International Tables Vol C Tables 4.2.6.8 and 6.1.1.4'
S S 0.1246 0.1234 'International Tables Vol C Tables 4.2.6.8 and 6.1.1.4'

loop_
_geom_angle_atom_site_label_1
_geom_angle_atom_site_label_2
_geom_angle_atom_site_label_3
_geom_angle
_geom_angle_site_symmetry_1
_geom_angle_site_symmetry_3
S2 S1 Na1 74.889(18) . 7_445
S2 S1 Na1 74.889(18) . 3
Na1 S1 Na1 85.69(3) 7_445 3
O1 S2 O1 113.85(10) . 6
O1 S2 C1 105.75(6) . .
O1 S2 C1 105.75(6) 6 .
O1 S2 S1 110.35(5) . .
O1 S2 S1 110.35(5) 6 .
C1 S2 S1 110.59(7) . .
O1 Na1 O1 100.06(7) . 2_455
O1 Na1 O1 134.89(5) . 8_445
O1 Na1 O1 76.80(4) 2_455 8_445
O1 Na1 O1 76.80(4) . 7_445
O1 Na1 O1 134.89(5) 2_455 7_445
O1 Na1 O1 136.38(7) 8_445 7_445
O1 Na1 S1 133.76(3) . 7_445
O1 Na1 S1 100.49(3) 2_455 7_445
O1 Na1 S1 90.13(4) 8_445 7_445
O1 Na1 S1 59.49(3) 7_445 7_445
O1 Na1 S1 100.49(3) . 3_445
O1 Na1 S1 133.76(3) 2_455 3_445
O1 Na1 S1 59.49(3) 8_445 3_445
O1 Na1 S1 90.13(4) 7_445 3_445
S1 Na1 S1 94.31(3) 7_445 3_445
S2 O1 Na1 146.90(7) . .
S2 O1 Na1 109.88(6) . 7_445
Na1 O1 Na1 103.20(4) . 7_445
C4 C5 H5A 109.5 . .
C4 C5 H5B 109.5 . .
H5A C5 H5B 109.5 . .
C4 C5 H5C 109.5 . .
H5A C5 H5C 109.5 . .
H5B C5 H5C 109.5 . .
C2 C1 C2 120.7(2) 6 .
C2 C1 S2 119.63(10) 6 .
C2 C1 S2 119.63(10) . .
C3 C2 C1 119.14(17) . .
C3 C2 H2 120.4 . .
C1 C2 H2 120.4 . .
C2 C3 C4 121.16(17) . .
C2 C3 H3 119.4 . .
C4 C3 H3 119.4 . .
C3 C4 C3 118.7(2) 6 .
C3 C4 C5 120.65(11) 6 .
C3 C4 C5 120.65(11) . .

loop_
_geom_bond_atom_site_label_1
_geom_bond_atom_site_label_2
_geom_bond_distance
_geom_bond_site_symmetry_2
S1 S2 1.9504(7) .
S1 Na1 3.1242(7) 7_445
S1 Na1 3.1242(7) 3
S2 O1 1.4641(11) .
S2 O1 1.4641(11) 6
S2 C1 1.767(2) .
S2 Na1 3.2230(7) 3
S2 Na1 3.2230(7) 7_445
Na1 O1 2.2967(12) .
Na1 O1 2.2967(12) 2_455
Na1 O1 2.4162(11) 8_445
Na1 O1 2.4162(11) 7_445
Na1 S1 3.1242(7) 7_445
Na1 S1 3.1242(7) 3_445
O1 Na1 2.4162(11) 7_445
C5 C4 1.504(3) .
C5 H5A 0.98 .
C5 H5B 0.98 .
C5 H5C 0.98 .
C1 C2 1.3896(18) 6
C1 C2 1.3896(18) .
C2 C3 1.388(2) .
C2 H2 0.95 .
C3 C4 1.390(2) .
C3 H3 0.95 .
C4 C3 1.390(2) 6
